data_2220233
loop_
_publ_author_name
'Ali, Sajid'
'Qadeer, Ghulam'
'Rama, Nasim Hasan'
'Wong, Wai-Yeung'

_publ_section_title
;
 Methyl 3-(4-methoxybenzoyl)propionate
;
_journal_coeditor_code HK2571
_journal_issue 12
_journal_name_full 'Acta Crystallographica Section E'
_journal_page_first o2391
_journal_paper_doi 10.1107/S1600536808037720
_journal_volume 64
_journal_year 2008
_chemical_formula_iupac 'C12 H14 O3'
_chemical_formula_moiety 'C12 H14 O3'
_chemical_formula_sum 'C12 H14 O3'
_chemical_formula_weight 206.23
_chemical_melting_point 308.0(10)
_chemical_name_systematic
;
Methyl 3-(4-methoxybenzoyl)propionate
;
_space_group_IT_number 15
_symmetry_cell_setting monoclinic
_symmetry_space_group_name_Hall '-C 2yc'
_symmetry_space_group_name_H-M 'C 1 2/c 1'
_atom_sites_solution_hydrogens geom
_atom_sites_solution_primary direct
_atom_sites_solution_secondary difmap
_audit_creation_method SHELXL-97
_cell_angle_alpha 90.00
_cell_angle_beta 117.182(2)
_cell_angle_gamma 90.00
_cell_formula_units_Z 16
_cell_length_a 34.762(4)
_cell_length_b 5.2861(7)
_cell_length_c 27.752(3)
_cell_measurement_reflns_used 2335
_cell_measurement_temperature 294(2)
_cell_measurement_theta_max 18.6
_cell_measurement_theta_min 5.3
_cell_volume 4536.4(9)
_computing_cell_refinement 'SAINT (Bruker, 1999)'
_computing_data_collection 'SMART (Bruker, 1998)'
_computing_data_reduction 'SAINT (Bruker, 1999)'
_computing_molecular_graphics 'PLATON (Spek, 2003)'
_computing_publication_material 'SHELXL97 (Sheldrick, 2008)'
_computing_structure_refinement 'SHELXL97 (Sheldrick, 2008)'
_computing_structure_solution 'SHELXS97 (Sheldrick, 2008)'
_diffrn_ambient_temperature 294(2)
_diffrn_measured_fraction_theta_full 0.966
_diffrn_measured_fraction_theta_max 0.966
_diffrn_measurement_device_type 'Bruker SMART CCD area-detector'
_diffrn_measurement_method '\w and \f'
_diffrn_radiation_monochromator graphite
_diffrn_radiation_source 'fine-focus sealed tube'
_diffrn_radiation_type MoK\a
_diffrn_radiation_wavelength 0.71073
_diffrn_reflns_av_R_equivalents 0.0250
_diffrn_reflns_av_sigmaI/netI 0.0293
_diffrn_reflns_limit_h_max 45
_diffrn_reflns_limit_h_min -37
_diffrn_reflns_limit_k_max 6
_diffrn_reflns_limit_k_min -6
_diffrn_reflns_limit_l_max 27
_diffrn_reflns_limit_l_min -37
_diffrn_reflns_number 13099
_diffrn_reflns_theta_full 28.33
_diffrn_reflns_theta_max 28.33
_diffrn_reflns_theta_min 2.39
_diffrn_standards_number 0
_exptl_absorpt_coefficient_mu 0.086
_exptl_absorpt_correction_T_max 0.980
_exptl_absorpt_correction_T_min 0.798
_exptl_absorpt_correction_type multi-scan
_exptl_absorpt_process_details '(SADABS; Bruker, 1998)'
_exptl_crystal_colour colorless
_exptl_crystal_density_diffrn 1.208
_exptl_crystal_density_method 'not measured'
_exptl_crystal_description block
_exptl_crystal_F_000 1760
_exptl_crystal_size_max 0.28
_exptl_crystal_size_mid 0.26
_exptl_crystal_size_min 0.23
_refine_diff_density_max 0.252
_refine_diff_density_min -0.178
_refine_ls_extinction_coef 0.0021(4)
_refine_ls_extinction_expression Fc^*^=kFc[1+0.001xFc^2^\l^3^/sin(2\q)]^-1/4^
_refine_ls_extinction_method 'SHELXL97 (Sheldrick, 2008)'
_refine_ls_goodness_of_fit_ref 1.009
_refine_ls_hydrogen_treatment constr
_refine_ls_matrix_type full
_refine_ls_number_parameters 272
_refine_ls_number_reflns 5456
_refine_ls_number_restraints 0
_refine_ls_restrained_S_all 1.009
_refine_ls_R_factor_all 0.0805
_refine_ls_R_factor_gt 0.0486
_refine_ls_shift/su_max 0.000
_refine_ls_shift/su_mean 0.000
_refine_ls_structure_factor_coef Fsqd
_refine_ls_weighting_details 'calc w=1/[\s^2^(Fo^2^)+(0.0886P)^2^+0.9850P] where P=(Fo^2^+2Fc^2^)/3'
_refine_ls_weighting_scheme calc
_refine_ls_wR_factor_gt 0.1475
_refine_ls_wR_factor_ref 0.1742
_reflns_number_gt 3364
_reflns_number_total 5456
_reflns_threshold_expression I>2\s(I)
_cod_data_source_file hk2571.cif
_cod_data_source_block I
_cod_original_cell_volume 4536.5(9)
_cod_original_sg_symbol_H-M 'C 2/c'
_cod_database_code 2220233
_cod_database_fobs_code 2220233

loop_
_symmetry_equiv_pos_as_xyz
'x, y, z'
'-x, y, -z+1/2'
'x+1/2, y+1/2, z'
'-x+1/2, y+1/2, -z+1/2'
'-x, -y, -z'
'x, -y, z-1/2'
'-x+1/2, -y+1/2, -z'
'x+1/2, -y+1/2, z-1/2'

loop_
_atom_site_type_symbol
_atom_site_label
_atom_site_fract_x
_atom_site_fract_y
_atom_site_fract_z
_atom_site_U_iso_or_equiv
_atom_site_adp_type
_atom_site_calc_flag
_atom_site_refinement_flags
_atom_site_occupancy
O O1 0.17237(4) 0.1342(3) 0.28466(5) 0.0856(4) Uani d . 1
O O2 0.07042(4) 0.0750(3) 0.24528(5) 0.0908(4) Uani d . 1
O O3 0.08802(4) -0.0612(3) 0.32828(5) 0.0849(4) Uani d . 1
O O4 0.07570(4) 0.7301(3) -0.03309(5) 0.0848(4) Uani d . 1
O O5 0.17800(5) 0.7032(3) 0.00217(5) 0.0987(5) Uani d . 1
O O6 0.16293(5) 0.6067(3) -0.08206(5) 0.0923(5) Uani d . 1
C C1 0.23566(7) 0.1919(5) 0.09882(8) 0.0915(6) Uani d . 1
H H1A 0.2259 0.0684 0.0703 0.137 Uiso calc R 1
H H1B 0.2665 0.1819 0.1196 0.137 Uiso calc R 1
H H1C 0.2277 0.3579 0.0834 0.137 Uiso calc R 1
C C2 0.21493(5) 0.1408(3) 0.13526(6) 0.0633(4) Uani d . 1
C C3 0.22438(5) 0.2949(3) 0.17972(6) 0.0633(4) Uani d . 1
H H3A 0.2427 0.4326 0.1860 0.076 Uiso calc R 1
C C4 0.20724(5) 0.2485(3) 0.21467(6) 0.0592(4) Uani d . 1
H H4A 0.2144 0.3537 0.2444 0.071 Uiso calc R 1
C C5 0.17922(4) 0.0452(3) 0.20601(6) 0.0527(3) Uani d . 1
C C6 0.16911(5) -0.1061(3) 0.16102(6) 0.0622(4) Uani d . 1
H H6A 0.1502 -0.2413 0.1541 0.075 Uiso calc R 1
C C7 0.18676(6) -0.0588(3) 0.12648(6) 0.0683(4) Uani d . 1
H H7A 0.1796 -0.1633 0.0966 0.082 Uiso calc R 1
C C8 0.16253(5) -0.0046(3) 0.24590(6) 0.0584(4) Uani d . 1
C C9 0.13441(6) -0.2324(3) 0.23814(7) 0.0695(4) Uani d . 1
H H9A 0.1499 -0.3823 0.2367 0.083 Uiso calc R 1
H H9B 0.1087 -0.2176 0.2036 0.083 Uiso calc R 1
C C10 0.12090(6) -0.2663(4) 0.28236(8) 0.0749(5) Uani d . 1
H H10A 0.1070 -0.4296 0.2779 0.090 Uiso calc R 1
H H10B 0.1465 -0.2659 0.3172 0.090 Uiso calc R 1
C C11 0.09074(5) -0.0647(3) 0.28213(7) 0.0645(4) Uani d . 1
C C12 0.05918(7) 0.1240(5) 0.33221(9) 0.0975(7) Uani d . 1
H H12A 0.0597 0.1109 0.3670 0.146 Uiso calc R 1
H H12B 0.0303 0.0942 0.3043 0.146 Uiso calc R 1
H H12C 0.0683 0.2904 0.3280 0.146 Uiso calc R 1
C C13 0.01362(6) 0.5636(5) 0.15220(8) 0.0921(6) Uani d . 1
H H13A -0.0064 0.7016 0.1435 0.138 Uiso calc R 1
H H13B 0.0360 0.5820 0.1887 0.138 Uiso calc R 1
H H13C -0.0013 0.4068 0.1488 0.138 Uiso calc R 1
C C14 0.03334(5) 0.5641(3) 0.11394(7) 0.0663(4) Uani d . 1
C C15 0.02252(6) 0.7474(4) 0.07450(7) 0.0760(5) Uani d . 1
H H15A 0.0030 0.8735 0.0719 0.091 Uiso calc R 1
C C16 0.04011(5) 0.7474(3) 0.03875(7) 0.0717(5) Uani d . 1
H H16A 0.0321 0.8726 0.0124 0.086 Uiso calc R 1
C C17 0.06942(5) 0.5640(3) 0.04171(6) 0.0572(4) Uani d . 1
C C18 0.08110(6) 0.3822(3) 0.08218(7) 0.0708(5) Uani d . 1
H H18A 0.1011 0.2582 0.0855 0.085 Uiso calc R 1
C C19 0.06326(6) 0.3842(4) 0.11747(7) 0.0750(5) Uani d . 1
H H19A 0.0716 0.2612 0.1443 0.090 Uiso calc R 1
C C20 0.08610(5) 0.5643(3) 0.00094(6) 0.0631(4) Uani d . 1
C C21 0.11550(6) 0.3537(4) 0.00230(8) 0.0770(5) Uani d . 1
H H21A 0.1011 0.1937 -0.0001 0.092 Uiso calc R 1
H H21B 0.1413 0.3577 0.0369 0.092 Uiso calc R 1
C C22 0.12873(7) 0.3661(4) -0.04260(9) 0.0868(6) Uani d . 1
H H22A 0.1424 0.2072 -0.0435 0.104 Uiso calc R 1
H H22B 0.1029 0.3841 -0.0769 0.104 Uiso calc R 1
C C23 0.15891(6) 0.5766(4) -0.03702(7) 0.0709(5) Uani d . 1
C C24 0.19204(7) 0.8028(5) -0.08167(9) 0.1000(7) Uani d . 1
H H24A 0.1923 0.8066 -0.1161 0.150 Uiso calc R 1
H H24B 0.2207 0.7686 -0.0536 0.150 Uiso calc R 1
H H24C 0.1825 0.9635 -0.0751 0.150 Uiso calc R 1

loop_
_atom_site_aniso_label
_atom_site_aniso_U_11
_atom_site_aniso_U_22
_atom_site_aniso_U_33
_atom_site_aniso_U_12
_atom_site_aniso_U_13
_atom_site_aniso_U_23
O1 0.1036(9) 0.0928(10) 0.0726(8) -0.0206(8) 0.0509(7) -0.0246(7)
O2 0.1021(9) 0.1002(11) 0.0765(8) 0.0355(8) 0.0462(7) 0.0253(7)
O3 0.0976(9) 0.0987(10) 0.0740(8) 0.0180(8) 0.0528(7) 0.0146(7)
O4 0.1052(9) 0.0775(9) 0.0786(8) 0.0147(7) 0.0478(7) 0.0208(7)
O5 0.1186(11) 0.1140(12) 0.0730(8) -0.0327(9) 0.0522(8) -0.0226(8)
O6 0.1053(10) 0.1139(12) 0.0700(8) -0.0022(9) 0.0507(7) -0.0093(8)
C1 0.0910(13) 0.1117(17) 0.0855(13) 0.0006(12) 0.0522(11) 0.0034(12)
C2 0.0589(9) 0.0697(10) 0.0598(9) 0.0106(7) 0.0259(7) 0.0069(8)
C3 0.0572(8) 0.0606(9) 0.0672(9) -0.0006(7) 0.0242(7) 0.0019(8)
C4 0.0594(8) 0.0547(9) 0.0586(8) 0.0005(7) 0.0225(7) -0.0069(7)
C5 0.0541(7) 0.0487(8) 0.0509(7) 0.0080(6) 0.0201(6) 0.0019(6)
C6 0.0713(9) 0.0529(9) 0.0595(9) -0.0035(7) 0.0273(7) -0.0051(7)
C7 0.0822(10) 0.0653(10) 0.0573(9) -0.0004(8) 0.0316(8) -0.0091(7)
C8 0.0605(8) 0.0548(9) 0.0576(8) 0.0072(7) 0.0249(7) -0.0006(7)
C9 0.0812(11) 0.0573(10) 0.0812(11) 0.0029(8) 0.0466(9) -0.0008(8)
C10 0.0902(12) 0.0629(10) 0.0844(12) 0.0094(9) 0.0510(10) 0.0145(9)
C11 0.0683(9) 0.0653(10) 0.0650(9) -0.0016(8) 0.0348(8) 0.0059(8)
C12 0.1033(15) 0.1157(18) 0.0954(15) 0.0148(14) 0.0644(13) -0.0035(13)
C13 0.0812(12) 0.1145(18) 0.0849(13) -0.0088(12) 0.0416(10) 0.0061(12)
C14 0.0616(9) 0.0695(11) 0.0609(9) -0.0118(8) 0.0219(7) -0.0007(8)
C15 0.0741(10) 0.0726(12) 0.0813(12) 0.0137(9) 0.0355(9) 0.0095(9)
C16 0.0768(10) 0.0646(11) 0.0719(10) 0.0135(8) 0.0324(9) 0.0178(8)
C17 0.0585(8) 0.0463(8) 0.0573(8) -0.0045(6) 0.0182(7) 0.0001(6)
C18 0.0784(10) 0.0547(9) 0.0737(11) 0.0096(8) 0.0301(9) 0.0094(8)
C19 0.0878(12) 0.0652(11) 0.0684(10) 0.0022(9) 0.0324(9) 0.0167(8)
C20 0.0691(9) 0.0529(9) 0.0616(9) -0.0059(7) 0.0250(7) -0.0015(7)
C21 0.0949(12) 0.0555(10) 0.0905(13) 0.0031(9) 0.0510(11) 0.0012(9)
C22 0.1103(14) 0.0699(12) 0.0914(13) -0.0015(11) 0.0560(12) -0.0178(10)
C23 0.0805(11) 0.0753(12) 0.0622(10) 0.0100(9) 0.0372(9) -0.0041(8)
C24 0.1055(15) 0.1219(19) 0.0944(15) 0.0072(14) 0.0645(13) 0.0115(14)

loop_
_atom_type_symbol
_atom_type_description
_atom_type_scat_dispersion_real
_atom_type_scat_dispersion_imag
_atom_type_scat_source
C C 0.0033 0.0016 'International Tables Vol C Tables 4.2.6.8 and 6.1.1.4'
H H 0.0000 0.0000 'International Tables Vol C Tables 4.2.6.8 and 6.1.1.4'
O O 0.0106 0.0060 'International Tables Vol C Tables 4.2.6.8 and 6.1.1.4'

loop_
_geom_angle_atom_site_label_1
_geom_angle_atom_site_label_2
_geom_angle_atom_site_label_3
_geom_angle
C2 C1 H1A 109.5
C2 C1 H1B 109.5
H1A C1 H1B 109.5
C2 C1 H1C 109.5
H1A C1 H1C 109.5
H1B C1 H1C 109.5
C7 C2 C3 117.74(15)
C7 C2 C1 122.31(17)
C3 C2 C1 119.94(17)
C4 C3 C2 121.40(15)
C4 C3 H3A 119.3
C2 C3 H3A 119.3
C3 C4 C5 120.66(14)
C3 C4 H4A 119.7
C5 C4 H4A 119.7
C6 C5 C4 117.99(14)
C6 C5 C8 122.87(14)
C4 C5 C8 119.11(13)
C7 C6 C5 120.80(15)
C7 C6 H6A 119.6
C5 C6 H6A 119.6
C6 C7 C2 121.38(15)
C6 C7 H7A 119.3
C2 C7 H7A 119.3
O1 C8 C5 120.22(15)
O1 C8 C9 120.82(15)
C5 C8 C9 118.94(13)
C8 C9 C10 113.66(15)
C8 C9 H9A 108.8
C10 C9 H9A 108.8
C8 C9 H9B 108.8
C10 C9 H9B 108.8
H9A C9 H9B 107.7
C11 C10 C9 112.96(14)
C11 C10 H10A 109.0
C9 C10 H10A 109.0
C11 C10 H10B 109.0
C9 C10 H10B 109.0
H10A C10 H10B 107.8
O2 C11 O3 122.84(16)
O2 C11 C10 125.71(16)
O3 C11 C10 111.44(14)
O3 C12 H12A 109.5
O3 C12 H12B 109.5
H12A C12 H12B 109.5
O3 C12 H12C 109.5
H12A C12 H12C 109.5
H12B C12 H12C 109.5
C14 C13 H13A 109.5
C14 C13 H13B 109.5
H13A C13 H13B 109.5
C14 C13 H13C 109.5
H13A C13 H13C 109.5
H13B C13 H13C 109.5
C15 C14 C19 117.67(16)
C15 C14 C13 120.96(17)
C19 C14 C13 121.37(17)
C14 C15 C16 121.32(17)
C14 C15 H15A 119.3
C16 C15 H15A 119.3
C17 C16 C15 120.85(16)
C17 C16 H16A 119.6
C15 C16 H16A 119.6
C16 C17 C18 117.93(15)
C16 C17 C20 119.12(14)
C18 C17 C20 122.93(15)
C19 C18 C17 120.59(16)
C19 C18 H18A 119.7
C17 C18 H18A 119.7
C18 C19 C14 121.61(16)
C18 C19 H19A 119.2
C14 C19 H19A 119.2
O4 C20 C17 120.69(15)
O4 C20 C21 120.79(16)
C17 C20 C21 118.51(14)
C20 C21 C22 114.01(16)
C20 C21 H21A 108.7
C22 C21 H21A 108.7
C20 C21 H21B 108.7
C22 C21 H21B 108.7
H21A C21 H21B 107.6
C23 C22 C21 114.28(16)
C23 C22 H22A 108.7
C21 C22 H22A 108.7
C23 C22 H22B 108.7
C21 C22 H22B 108.7
H22A C22 H22B 107.6
O5 C23 O6 122.60(19)
O5 C23 C22 126.08(17)
O6 C23 C22 111.31(16)
O6 C24 H24A 109.5
O6 C24 H24B 109.5
H24A C24 H24B 109.5
O6 C24 H24C 109.5
H24A C24 H24C 109.5
H24B C24 H24C 109.5
C11 O3 C12 116.21(15)
C23 O6 C24 116.92(16)

loop_
_geom_bond_atom_site_label_1
_geom_bond_atom_site_label_2
_geom_bond_distance
C1 C2 1.510(2)
C1 H1A 0.9600
C1 H1B 0.9600
C1 H1C 0.9600
C2 C7 1.384(2)
C2 C3 1.387(2)
C3 C4 1.373(2)
C3 H3A 0.9300
C4 C5 1.396(2)
C4 H4A 0.9300
C5 C6 1.386(2)
C5 C8 1.489(2)
C6 C7 1.377(2)
C6 H6A 0.9300
C7 H7A 0.9300
C8 O1 1.2151(19)
C8 C9 1.503(2)
C9 C10 1.511(2)
C9 H9A 0.9700
C9 H9B 0.9700
C10 C11 1.493(2)
C10 H10A 0.9700
C10 H10B 0.9700
C11 O2 1.1955(19)
C11 O3 1.3268(19)
C12 O3 1.440(2)
C12 H12A 0.9600
C12 H12B 0.9600
C12 H12C 0.9600
C13 C14 1.504(2)
C13 H13A 0.9600
C13 H13B 0.9600
C13 H13C 0.9600
C14 C15 1.379(2)
C14 C19 1.379(2)
C15 C16 1.383(2)
C15 H15A 0.9300
C16 C17 1.382(2)
C16 H16A 0.9300
C17 C18 1.390(2)
C17 C20 1.489(2)
C18 C19 1.378(2)
C18 H18A 0.9300
C19 H19A 0.9300
C20 O4 1.2159(19)
C20 C21 1.500(2)
C21 C22 1.514(3)
C21 H21A 0.9700
C21 H21B 0.9700
C22 C23 1.488(3)
C22 H22A 0.9700
C22 H22B 0.9700
C23 O5 1.188(2)
C23 O6 1.329(2)
C24 O6 1.445(3)
C24 H24A 0.9600
C24 H24B 0.9600
C24 H24C 0.9600

loop_
_geom_hbond_atom_site_label_D
_geom_hbond_atom_site_label_H
_geom_hbond_atom_site_label_A
_geom_hbond_site_symmetry_A
_geom_hbond_distance_DH
_geom_hbond_distance_HA
_geom_hbond_distance_DA
_geom_hbond_angle_DHA
C24 H24A O1 6_565 0.96 2.53 3.467(3) 164
C4 H4A Cg1 6_555 0.93 3.17 3.858(4) 133
C6 H6A Cg2 1_545 0.93 3.26 4.051(3) 144
C18 H18A Cg1 1_555 0.93 3.20 3.940(3) 138

loop_
_cod_related_entry_id
_cod_related_entry_database
_cod_related_entry_code
1 ChemSpider 254190
